data_7125800
loop_
_publ_author_name
'Ohtsuki, Kazuaki'
'Walsgrove, Henry T. G.'
'Hayashi, Yoshihiro'
'Kawauchi, Susumu'
'Patrick, Brian O.'
'Gates, Derek P.'
'Ito, Shigekazu'

_publ_section_title
;
 Diels-Alder reactions of 1-phosphabutadienes: a highly selective route to
 P[double bond, length as m-dash]C-substituted phosphacyclohexenes.
;
_journal_issue 5
_journal_name_full 'Chemical communications (Cambridge, England)'
_journal_page_first 774
_journal_page_last 777
_journal_paper_doi 10.1039/c9cc08997g
_journal_volume 56
_journal_year 2020
_chemical_formula_moiety 'C44 H70 Cl2 P2 Pd, 2(C H2 Cl2)'
_chemical_formula_sum 'C46 H74 Cl6 P2 Pd'
_chemical_formula_weight 1008.09
_space_group_crystal_system monoclinic
_space_group_IT_number 14
_space_group_name_Hall '-P 2yn'
_space_group_name_H-M_alt 'P 1 21/n 1'
_atom_sites_solution_hydrogens geom
_atom_sites_solution_primary dual
_audit_creation_date 2019-09-18
_audit_creation_method
;
Olex2 1.3-alpha
(compiled 2019.09.11 svn.r3662 for OlexSys, GUI svn.r5924)
;
_audit_update_record
;
2019-09-18 deposited with the CCDC.	2019-12-05 downloaded from the CCDC.
;
_cell_angle_alpha 90
_cell_angle_beta 101.0020(10)
_cell_angle_gamma 90
_cell_formula_units_Z 4
_cell_length_a 9.4889(5)
_cell_length_b 22.8642(11)
_cell_length_c 23.9461(11)
_cell_measurement_reflns_used 9942
_cell_measurement_temperature 90(2)
_cell_measurement_theta_max 28.70
_cell_measurement_theta_min 2.19
_cell_volume 5099.8(4)
_computing_cell_refinement 'SAINT V8.38A (Bruker, 2016)'
_computing_data_reduction 'SAINT V8.38A (Bruker, 2016)'
_computing_molecular_graphics 'Olex2 1.3-alpha (Dolomanov et al., 2009)'
_computing_publication_material 'Olex2 1.3-alpha (Dolomanov et al., 2009)'
_computing_structure_refinement 'XL n/a (Sheldrick, 2008)'
_computing_structure_solution 'XT n/a (Sheldrick, 2015)'
_diffrn_ambient_temperature 90(2)
_diffrn_detector 'Bruker APEX2 area detector'
_diffrn_detector_area_resol_mean 7.9
_diffrn_detector_type 'CCD area detector'
_diffrn_measured_fraction_theta_full 0.999
_diffrn_measured_fraction_theta_max 0.994
_diffrn_measurement_device 'Bruker D8 Kappa diffractometer'
_diffrn_measurement_device_type 'Bruker APEX II area detector'
_diffrn_measurement_method '\w and \f scans'
_diffrn_radiation_monochromator 'TRIUMPH curved-crystal'
_diffrn_radiation_probe x-ray
_diffrn_radiation_type MoK\a
_diffrn_radiation_wavelength 0.71073
_diffrn_reflns_av_R_equivalents 0.0762
_diffrn_reflns_av_unetI/netI 0.0749
_diffrn_reflns_Laue_measured_fraction_full 0.999
_diffrn_reflns_Laue_measured_fraction_max 0.994
_diffrn_reflns_limit_h_max 12
_diffrn_reflns_limit_h_min -12
_diffrn_reflns_limit_k_max 30
_diffrn_reflns_limit_k_min -30
_diffrn_reflns_limit_l_max 32
_diffrn_reflns_limit_l_min -32
_diffrn_reflns_number 59508
_diffrn_reflns_point_group_measured_fraction_full 0.999
_diffrn_reflns_point_group_measured_fraction_max 0.994
_diffrn_reflns_theta_full 25.242
_diffrn_reflns_theta_max 28.712
_diffrn_reflns_theta_min 1.242
_diffrn_source 'sealed X-ray tube'
_diffrn_standards_number 0
_exptl_absorpt_coefficient_mu 0.770
_exptl_absorpt_correction_T_max 0.926
_exptl_absorpt_correction_T_min 0.871
_exptl_absorpt_correction_type multi-scan
_exptl_absorpt_process_details
'SADABS-2016/2 (Bruker, 2016/2) was used for absorption correction. wR2(int) was 0.0594 before and 0.0551 after correction. The ratio of minimum to maximum transmission is 0.9407. The \l/2 correction factor is not present.'
_exptl_crystal_colour yellow
_exptl_crystal_colour_primary yellow
_exptl_crystal_density_diffrn 1.313
_exptl_crystal_description irregular
_exptl_crystal_F_000 2112
_exptl_crystal_recrystallization_method 'The material was recrystallised from DCM by slow evaporation'
_exptl_crystal_size_max 0.13
_exptl_crystal_size_mid 0.12
_exptl_crystal_size_min 0.1
_refine_diff_density_max 0.839
_refine_diff_density_min -0.672
_refine_diff_density_rms 0.106
_refine_ls_extinction_method none
_refine_ls_goodness_of_fit_ref 1.014
_refine_ls_hydrogen_treatment constr
_refine_ls_matrix_type full
_refine_ls_number_parameters 544
_refine_ls_number_reflns 13116
_refine_ls_number_restraints 878
_refine_ls_restrained_S_all 0.982
_refine_ls_R_factor_all 0.0834
_refine_ls_R_factor_gt 0.0469
_refine_ls_shift/su_max 0.000
_refine_ls_shift/su_mean 0.000
_refine_ls_structure_factor_coef Fsqd
_refine_ls_weighting_details 'w=1/[\s^2^(Fo^2^)+(0.0333P)^2^+4.7581P] where P=(Fo^2^+2Fc^2^)/3'
_refine_ls_weighting_scheme calc
_refine_ls_wR_factor_gt 0.0856
_refine_ls_wR_factor_ref 0.0972
_reflns_Friedel_coverage 0.000
_reflns_number_gt 9172
_reflns_number_total 13116
_reflns_threshold_expression 'I > 2\s(I)'
_cod_data_source_file c9cc08997g2.cif
_cod_data_source_block dg570
_cod_depositor_comments 'Adding full bibliography for 7125799--7125801.cif.'
_cod_database_code 7125800
_shelx_shelxl_version_number 2018/3
_shelx_space_group_comment
;
The symmetry employed for this shelxl refinement is uniquely defined
by the following loop, which should always be used as a source of
symmetry information in preference to the above space-group names.
They are only intended as comments.
;
_shelx_estimated_absorpt_t_max 0.927
_shelx_estimated_absorpt_t_min 0.906
_olex2_refinement_description
;
1. Fixed Uiso
 At 1.2 times of:
  All C(H) groups, All C(H,H) groups
 At 1.5 times of:
  All C(H,H,H) groups
2. Restrained distances
 C40-C37 \\sim C40A-C37A \\sim C39-C37 \\sim C39A-C37A \\sim C38-C37 \\sim
C38A-C37A
 with sigma of 0.01
3. Uiso/Uaniso restraints and constraints
All non-hydrogen atoms have similar U: within 2A with sigma of 0.04 and sigma
for terminal atoms of 0.08 within 2A
Uanis(C37) = Uanis(C37A)
Uanis(C38) = Uanis(C38A)
4. Rigid body (RIGU) restrains
 All non-hydrogen atoms
 with sigma for 1-2 distances of 0.004 and sigma for 1-3 distances of 0.004
5. Others
 Sof(C39A)=Sof(H39D)=Sof(H39E)=Sof(H39F)=Sof(C40A)=Sof(H40D)=Sof(H40E)=
 Sof(H40F)=Sof(C38A)=Sof(H38D)=Sof(H38E)=Sof(H38F)=Sof(C37A)=1-FVAR(1)
 Sof(C37)=Sof(C38)=Sof(H38A)=Sof(H38B)=Sof(H38C)=Sof(C39)=Sof(H39A)=Sof(H39B)=
 Sof(H39C)=Sof(C40)=Sof(H40A)=Sof(H40B)=Sof(H40C)=FVAR(1)
6.a Ternary CH refined with riding coordinates:
 C6(H6)
6.b Secondary CH2 refined with riding coordinates:
 C4(H4A,H4B), C5(H5A,H5B), C45(H45A,H45B), C46(H46A,H46B)
6.c Aromatic/amide H refined with riding coordinates:
 C3(H3), C11(H11), C13(H13), C29(H29), C31(H31)
6.d Idealised Me refined as rotating group:
 C7(H7A,H7B,H7C), C8(H8A,H8B,H8C), C16(H16A,H16B,H16C), C17(H17A,H17B,H17C),
 C18(H18A,H18B,H18C), C20(H20A,H20B,H20C), C21(H21A,H21B,H21C), C22(H22A,H22B,
 H22C), C24(H24A,H24B,H24C), C25(H25A,H25B,H25C), C26(H26A,H26B,H26C), C34(H34A,
 H34B,H34C), C35(H35A,H35B,H35C), C36(H36A,H36B,H36C), C38(H38A,H38B,H38C),
 C39(H39A,H39B,H39C), C40(H40A,H40B,H40C), C42(H42A,H42B,H42C), C43(H43A,H43B,
 H43C), C44(H44A,H44B,H44C), C39A(H39D,H39E,H39F), C40A(H40D,H40E,H40F),
 C38A(H38D,H38E,H38F)
;
_olex2_diffrn_ambient_temperature_device 'Oxford Cryosystems'
_olex2_exptl_crystal_mounting_method 'The crystal was mounted on a mylar loop in oil'
_olex2_submission_original_sample_id HW177
_olex2_submission_special_instructions 'No special instructions were received'

loop_
_space_group_symop_operation_xyz
'x, y, z'
'-x+1/2, y+1/2, -z+1/2'
'-x, -y, -z'
'x-1/2, -y-1/2, z-1/2'

loop_
_atom_site_label
_atom_site_type_symbol
_atom_site_fract_x
_atom_site_fract_y
_atom_site_fract_z
_atom_site_U_iso_or_equiv
_atom_site_adp_type
_atom_site_occupancy
_atom_site_site_symmetry_order
_atom_site_calc_flag
_atom_site_refinement_flags_posn
_atom_site_refinement_flags_adp
_atom_site_refinement_flags_occupancy
_atom_site_disorder_assembly
_atom_site_disorder_group
Pd1 Pd 0.08351(2) 0.37741(2) 0.10567(2) 0.01047(6) Uani 1 1 d . . . . .
Cl1 Cl -0.12215(7) 0.32193(3) 0.06691(4) 0.02086(17) Uani 1 1 d . . . . .
Cl2 Cl -0.05830(7) 0.44722(3) 0.13983(3) 0.01728(16) Uani 1 1 d . . . . .
P1 P 0.23198(7) 0.30733(3) 0.08677(3) 0.01098(15) Uani 1 1 d . U . . .
P2 P 0.29275(7) 0.42919(3) 0.12461(3) 0.00973(15) Uani 1 1 d . U . . .
C1 C 0.4073(3) 0.31971(12) 0.10902(12) 0.0109(6) Uani 1 1 d . U . . .
C2 C 0.3106(3) 0.45222(12) 0.05293(12) 0.0109(6) Uani 1 1 d . U . . .
C3 C 0.4330(3) 0.44292(12) 0.03454(13) 0.0126(6) Uani 1 1 d . U . . .
H3 H 0.429229 0.451611 -0.004509 0.015 Uiso 1 1 calc R U . . .
C4 C 0.5754(3) 0.42096(13) 0.06558(13) 0.0137(6) Uani 1 1 d . U . . .
H4A H 0.648876 0.450971 0.062771 0.016 Uiso 1 1 calc R U . . .
H4B H 0.600432 0.385468 0.045899 0.016 Uiso 1 1 calc R U . . .
C5 C 0.5840(3) 0.40626(12) 0.12790(13) 0.0128(6) Uani 1 1 d . U . . .
H5A H 0.601304 0.442644 0.150588 0.015 Uiso 1 1 calc R U . . .
H5B H 0.666620 0.379871 0.140510 0.015 Uiso 1 1 calc R U . . .
C6 C 0.4465(3) 0.37671(12) 0.13964(12) 0.0097(5) Uani 1 1 d . U . . .
H6 H 0.463268 0.367971 0.181301 0.012 Uiso 1 1 calc R U . . .
C7 C 0.5250(3) 0.27701(12) 0.10453(13) 0.0143(6) Uani 1 1 d . U . . .
H7A H 0.577288 0.267178 0.142723 0.022 Uiso 1 1 calc R U . . .
H7B H 0.591163 0.294597 0.082520 0.022 Uiso 1 1 calc R U . . .
H7C H 0.483165 0.241404 0.085402 0.022 Uiso 1 1 calc R U . . .
C8 C 0.1787(3) 0.46998(13) 0.00990(13) 0.0151(6) Uani 1 1 d . U . . .
H8A H 0.093855 0.450665 0.019133 0.023 Uiso 1 1 calc R U . . .
H8B H 0.190648 0.458246 -0.028287 0.023 Uiso 1 1 calc R U . . .
H8C H 0.166456 0.512490 0.011057 0.023 Uiso 1 1 calc R U . . .
C9 C 0.2059(3) 0.23345(12) 0.05751(13) 0.0118(6) Uani 1 1 d . U . . .
C10 C 0.2050(3) 0.18544(12) 0.09494(13) 0.0126(6) Uani 1 1 d . U . . .
C11 C 0.2209(3) 0.12956(13) 0.07326(13) 0.0158(6) Uani 1 1 d . U . . .
H11 H 0.222823 0.097090 0.098140 0.019 Uiso 1 1 calc R U . . .
C12 C 0.2341(3) 0.11890(13) 0.01774(13) 0.0151(6) Uani 1 1 d . U . . .
C13 C 0.2260(3) 0.16672(13) -0.01860(13) 0.0157(6) Uani 1 1 d . U . . .
H13 H 0.231046 0.159898 -0.057309 0.019 Uiso 1 1 calc R U . . .
C14 C 0.2110(3) 0.22432(12) -0.00107(13) 0.0127(6) Uani 1 1 d . U . . .
C15 C 0.1919(3) 0.18792(12) 0.15886(13) 0.0155(6) Uani 1 1 d . U . . .
C16 C 0.0755(3) 0.23106(14) 0.17013(14) 0.0213(7) Uani 1 1 d . U . . .
H16A H 0.102901 0.270983 0.161792 0.032 Uiso 1 1 calc R U . . .
H16B H 0.066068 0.228432 0.210098 0.032 Uiso 1 1 calc R U . . .
H16C H -0.016447 0.221188 0.145649 0.032 Uiso 1 1 calc R U . . .
C17 C 0.3370(3) 0.20402(15) 0.19650(14) 0.0225(7) Uani 1 1 d . U . . .
H17A H 0.410768 0.176479 0.189393 0.034 Uiso 1 1 calc R U . . .
H17B H 0.328847 0.202026 0.236639 0.034 Uiso 1 1 calc R U . . .
H17C H 0.363885 0.243795 0.187423 0.034 Uiso 1 1 calc R U . . .
C18 C 0.1480(3) 0.12778(13) 0.17953(14) 0.0223(7) Uani 1 1 d . U . . .
H18A H 0.065242 0.112661 0.152521 0.033 Uiso 1 1 calc R U . . .
H18B H 0.122403 0.132086 0.217076 0.033 Uiso 1 1 calc R U . . .
H18C H 0.228512 0.100435 0.182095 0.033 Uiso 1 1 calc R U . . .
C19 C 0.2503(3) 0.05726(13) -0.00522(14) 0.0197(7) Uani 1 1 d . U . . .
C20 C 0.2767(4) 0.01142(13) 0.04235(14) 0.0235(7) Uani 1 1 d . U . . .
H20A H 0.364251 0.021348 0.069578 0.035 Uiso 1 1 calc R U . . .
H20B H 0.287682 -0.027205 0.025971 0.035 Uiso 1 1 calc R U . . .
H20C H 0.194913 0.010817 0.061923 0.035 Uiso 1 1 calc R U . . .
C21 C 0.1106(4) 0.04182(15) -0.04686(16) 0.0337(9) Uani 1 1 d . U . . .
H21A H 0.029257 0.044678 -0.027202 0.050 Uiso 1 1 calc R U . . .
H21B H 0.117056 0.001835 -0.060894 0.050 Uiso 1 1 calc R U . . .
H21C H 0.096579 0.069133 -0.078991 0.050 Uiso 1 1 calc R U . . .
C22 C 0.3765(4) 0.05578(15) -0.03683(17) 0.0358(9) Uani 1 1 d . U . . .
H22A H 0.356948 0.082349 -0.069506 0.054 Uiso 1 1 calc R U . . .
H22B H 0.388835 0.015909 -0.050122 0.054 Uiso 1 1 calc R U . . .
H22C H 0.464427 0.068149 -0.011032 0.054 Uiso 1 1 calc R U . . .
C23 C 0.2061(3) 0.27158(12) -0.04787(13) 0.0156(6) Uani 1 1 d . U . . .
C24 C 0.1426(5) 0.24735(16) -0.10676(15) 0.0438(11) Uani 1 1 d . U . . .
H24A H 0.207631 0.217908 -0.117477 0.066 Uiso 1 1 calc R U . . .
H24B H 0.130081 0.279241 -0.134609 0.066 Uiso 1 1 calc R U . . .
H24C H 0.049255 0.229346 -0.105962 0.066 Uiso 1 1 calc R U . . .
C25 C 0.1129(6) 0.32333(19) -0.04050(17) 0.0551(14) Uani 1 1 d . U . . .
H25A H 0.020166 0.309490 -0.033420 0.083 Uiso 1 1 calc R U . . .
H25B H 0.097638 0.347196 -0.075122 0.083 Uiso 1 1 calc R U . . .
H25C H 0.160362 0.346926 -0.008161 0.083 Uiso 1 1 calc R U . . .
C26 C 0.3590(4) 0.2919(2) -0.0490(2) 0.0588(15) Uani 1 1 d . U . . .
H26A H 0.402897 0.307521 -0.011636 0.088 Uiso 1 1 calc R U . . .
H26B H 0.356362 0.322528 -0.077872 0.088 Uiso 1 1 calc R U . . .
H26C H 0.415758 0.258764 -0.058351 0.088 Uiso 1 1 calc R U . . .
C27 C 0.3636(3) 0.48502(12) 0.17978(12) 0.0118(6) Uani 1 1 d . U . . .
C28 C 0.3952(3) 0.54304(12) 0.16375(12) 0.0125(6) Uani 1 1 d . U . . .
C29 C 0.5246(3) 0.56799(13) 0.19117(14) 0.0177(6) Uani 1 1 d . U . . .
H29 H 0.551666 0.604687 0.177887 0.021 Uiso 1 1 calc R U . . .
C30 C 0.6153(3) 0.54219(13) 0.23656(14) 0.0181(6) Uani 1 1 d . U . . .
C31 C 0.5603(3) 0.49338(13) 0.26035(13) 0.0158(6) Uani 1 1 d . U . . .
H31 H 0.610669 0.479188 0.295890 0.019 Uiso 1 1 calc R U . . .
C32 C 0.4356(3) 0.46454(12) 0.23457(13) 0.0132(6) Uani 1 1 d . U . . .
C33 C 0.2934(3) 0.58378(12) 0.12330(13) 0.0148(6) Uani 1 1 d . U . . .
C34 C 0.1397(3) 0.56026(13) 0.11108(14) 0.0186(7) Uani 1 1 d . U . . .
H34A H 0.139660 0.520010 0.097018 0.028 Uiso 1 1 calc R U . . .
H34B H 0.080224 0.584797 0.082267 0.028 Uiso 1 1 calc R U . . .
H34C H 0.100647 0.560918 0.146129 0.028 Uiso 1 1 calc R U . . .
C35 C 0.3496(3) 0.59643(13) 0.06826(13) 0.0178(6) Uani 1 1 d . U . . .
H35A H 0.442887 0.616098 0.077714 0.027 Uiso 1 1 calc R U . . .
H35B H 0.281302 0.621693 0.043420 0.027 Uiso 1 1 calc R U . . .
H35C H 0.360365 0.559556 0.048639 0.027 Uiso 1 1 calc R U . . .
C36 C 0.2835(4) 0.64316(14) 0.15288(15) 0.0250(7) Uani 1 1 d . U . . .
H36A H 0.250314 0.636963 0.188760 0.038 Uiso 1 1 calc R U . . .
H36B H 0.215461 0.668538 0.128042 0.038 Uiso 1 1 calc R U . . .
H36C H 0.378311 0.661711 0.160636 0.038 Uiso 1 1 calc R U . . .
C37 C 0.7668(11) 0.5665(3) 0.2598(3) 0.0187(10) Uani 0.617(8) 1 d D U P A 1
C38 C 0.8303(9) 0.5989(4) 0.2138(4) 0.0356(18) Uani 0.617(8) 1 d D U P A 1
H38A H 0.835944 0.572041 0.182393 0.053 Uiso 0.617(8) 1 calc R U P A 1
H38B H 0.926646 0.613124 0.230274 0.053 Uiso 0.617(8) 1 calc R U P A 1
H38C H 0.768528 0.632090 0.199458 0.053 Uiso 0.617(8) 1 calc R U P A 1
C39 C 0.7494(7) 0.6071(4) 0.3089(4) 0.049(3) Uani 0.617(8) 1 d D U P A 1
H39A H 0.685422 0.639547 0.294146 0.073 Uiso 0.617(8) 1 calc R U P A 1
H39B H 0.843420 0.622636 0.326796 0.073 Uiso 0.617(8) 1 calc R U P A 1
H39C H 0.708140 0.585178 0.337014 0.073 Uiso 0.617(8) 1 calc R U P A 1
C40 C 0.8744(6) 0.5181(3) 0.2829(3) 0.0387(19) Uani 0.617(8) 1 d D U P A 1
H40A H 0.842717 0.498122 0.314566 0.058 Uiso 0.617(8) 1 calc R U P A 1
H40B H 0.969350 0.535374 0.296305 0.058 Uiso 0.617(8) 1 calc R U P A 1
H40C H 0.879856 0.489836 0.252605 0.058 Uiso 0.617(8) 1 calc R U P A 1
C41 C 0.3760(3) 0.41916(13) 0.27229(13) 0.0139(6) Uani 1 1 d . U . . .
C42 C 0.2433(3) 0.38437(12) 0.24405(13) 0.0155(6) Uani 1 1 d . U . . .
H42A H 0.168796 0.411430 0.225449 0.023 Uiso 1 1 calc R U . . .
H42B H 0.206767 0.361744 0.273013 0.023 Uiso 1 1 calc R U . . .
H42C H 0.269428 0.357712 0.215644 0.023 Uiso 1 1 calc R U . . .
C43 C 0.3273(3) 0.45595(13) 0.31928(13) 0.0184(6) Uani 1 1 d . U . . .
H43A H 0.251573 0.483102 0.301933 0.028 Uiso 1 1 calc R U . . .
H43B H 0.409153 0.478122 0.340053 0.028 Uiso 1 1 calc R U . . .
H43C H 0.290276 0.429956 0.345659 0.028 Uiso 1 1 calc R U . . .
C44 C 0.4900(3) 0.37462(13) 0.30024(13) 0.0183(6) Uani 1 1 d . U . . .
H44A H 0.449797 0.350025 0.326849 0.027 Uiso 1 1 calc R U . . .
H44B H 0.574194 0.395530 0.320857 0.027 Uiso 1 1 calc R U . . .
H44C H 0.518385 0.349992 0.270761 0.027 Uiso 1 1 calc R U . . .
C39A C 0.7285(8) 0.6388(4) 0.2794(5) 0.020(2) Uani 0.383(8) 1 d D U P A 2
H39D H 0.689792 0.659943 0.244224 0.030 Uiso 0.383(8) 1 calc R U P A 2
H39E H 0.820342 0.656246 0.297400 0.030 Uiso 0.383(8) 1 calc R U P A 2
H39F H 0.660580 0.641504 0.305476 0.030 Uiso 0.383(8) 1 calc R U P A 2
C40A C 0.8289(11) 0.5431(4) 0.3193(5) 0.042(3) Uani 0.383(8) 1 d D U P A 2
H40D H 0.770100 0.545019 0.348735 0.064 Uiso 0.383(8) 1 calc R U P A 2
H40E H 0.921575 0.562029 0.333155 0.064 Uiso 0.383(8) 1 calc R U P A 2
H40F H 0.844639 0.502041 0.310307 0.064 Uiso 0.383(8) 1 calc R U P A 2
C38A C 0.8478(16) 0.5735(6) 0.2211(7) 0.0356(18) Uani 0.383(8) 1 d D U P A 2
H38D H 0.874734 0.533032 0.214509 0.053 Uiso 0.383(8) 1 calc R U P A 2
H38E H 0.934543 0.596540 0.234781 0.053 Uiso 0.383(8) 1 calc R U P A 2
H38F H 0.795692 0.590252 0.185380 0.053 Uiso 0.383(8) 1 calc R U P A 2
Cl3 Cl -0.24418(14) 0.14306(5) 0.05004(5) 0.0548(3) Uani 1 1 d . U . . .
Cl4 Cl -0.25456(14) 0.17852(6) -0.06734(5) 0.0605(3) Uani 1 1 d . U . . .
C45 C -0.1565(4) 0.17998(16) 0.00237(16) 0.0303(8) Uani 1 1 d . U . . .
H45A H -0.140363 0.221145 0.014777 0.036 Uiso 1 1 calc R U . . .
H45B H -0.061452 0.161739 0.003207 0.036 Uiso 1 1 calc R U . . .
Cl5 Cl 0.78312(12) 0.28201(6) 0.24717(5) 0.0567(3) Uani 1 1 d . U . . .
Cl6 Cl 0.94121(10) 0.36551(6) 0.32670(4) 0.0510(3) Uani 1 1 d . U . . .
C46 C 0.8539(4) 0.3537(2) 0.25632(18) 0.0547(13) Uani 1 1 d . U . . .
H46A H 0.922662 0.359753 0.230520 0.066 Uiso 1 1 calc R U . . .
H46B H 0.775107 0.382390 0.246087 0.066 Uiso 1 1 calc R U . . .
C37A C 0.7514(18) 0.5744(5) 0.2657(5) 0.0187(10) Uani 0.383(8) 1 d D U P A 2

loop_
_atom_site_aniso_label
_atom_site_aniso_U_11
_atom_site_aniso_U_22
_atom_site_aniso_U_33
_atom_site_aniso_U_23
_atom_site_aniso_U_13
_atom_site_aniso_U_12
Pd1 0.00584(9) 0.01231(10) 0.01343(12) -0.00126(10) 0.00227(8) -0.00010(8)
Cl1 0.0081(3) 0.0187(4) 0.0346(5) -0.0064(3) 0.0013(3) -0.0020(3)
Cl2 0.0101(3) 0.0177(3) 0.0253(4) -0.0048(3) 0.0064(3) 0.0008(3)
P1 0.0080(3) 0.0116(3) 0.0138(4) -0.0008(3) 0.0032(3) -0.0001(3)
P2 0.0067(3) 0.0119(3) 0.0108(4) 0.0010(3) 0.0021(3) 0.0000(3)
C1 0.0118(12) 0.0117(13) 0.0103(15) 0.0035(11) 0.0048(11) 0.0011(10)
C2 0.0111(12) 0.0095(13) 0.0122(16) 0.0012(11) 0.0019(11) -0.0004(10)
C3 0.0138(13) 0.0111(13) 0.0133(16) 0.0036(12) 0.0034(11) -0.0012(10)
C4 0.0101(12) 0.0156(14) 0.0167(17) 0.0029(12) 0.0061(11) 0.0011(10)
C5 0.0064(12) 0.0153(14) 0.0168(16) 0.0006(12) 0.0023(11) -0.0015(10)
C6 0.0079(11) 0.0130(12) 0.0083(14) 0.0019(12) 0.0014(10) 0.0016(10)
C7 0.0103(12) 0.0153(14) 0.0178(17) -0.0015(12) 0.0037(12) 0.0011(10)
C8 0.0126(13) 0.0191(15) 0.0131(17) 0.0015(13) 0.0011(12) 0.0015(11)
C9 0.0076(12) 0.0110(13) 0.0168(16) -0.0011(11) 0.0028(11) -0.0015(10)
C10 0.0076(12) 0.0164(14) 0.0139(16) 0.0009(12) 0.0024(11) -0.0007(10)
C11 0.0152(13) 0.0140(14) 0.0186(16) 0.0024(12) 0.0043(12) -0.0005(11)
C12 0.0130(12) 0.0139(13) 0.0182(16) -0.0003(12) 0.0029(11) -0.0020(11)
C13 0.0169(14) 0.0181(14) 0.0122(16) -0.0021(12) 0.0029(12) -0.0006(11)
C14 0.0090(12) 0.0148(13) 0.0141(16) 0.0001(12) 0.0021(11) -0.0005(10)
C15 0.0170(14) 0.0137(14) 0.0165(17) 0.0013(12) 0.0053(12) -0.0011(11)
C16 0.0256(16) 0.0229(16) 0.0183(18) 0.0002(14) 0.0118(14) -0.0007(13)
C17 0.0232(16) 0.0283(18) 0.0157(18) 0.0045(14) 0.0031(13) -0.0026(13)
C18 0.0306(17) 0.0209(16) 0.0182(18) 0.0023(14) 0.0118(14) -0.0035(13)
C19 0.0275(16) 0.0151(15) 0.0175(18) 0.0010(13) 0.0069(13) 0.0018(12)
C20 0.0301(17) 0.0165(15) 0.024(2) 0.0018(14) 0.0061(15) 0.0030(13)
C21 0.051(2) 0.0174(17) 0.028(2) -0.0021(15) -0.0054(18) -0.0031(15)
C22 0.054(2) 0.0234(18) 0.038(2) 0.0063(17) 0.0291(19) 0.0147(17)
C23 0.0188(14) 0.0124(14) 0.0157(17) -0.0002(12) 0.0031(12) -0.0024(11)
C24 0.089(3) 0.0218(19) 0.015(2) 0.0029(16) -0.004(2) -0.011(2)
C25 0.102(4) 0.045(3) 0.021(2) 0.0154(19) 0.018(2) 0.047(3)
C26 0.029(2) 0.083(4) 0.061(3) 0.051(3) 0.000(2) -0.019(2)
C27 0.0089(12) 0.0139(13) 0.0130(16) -0.0013(11) 0.0033(11) 0.0003(10)
C28 0.0146(13) 0.0127(13) 0.0108(16) -0.0003(11) 0.0040(11) 0.0004(10)
C29 0.0175(14) 0.0164(15) 0.0196(18) -0.0007(13) 0.0045(12) -0.0031(11)
C30 0.0149(13) 0.0202(15) 0.0182(17) -0.0039(13) 0.0003(12) -0.0049(11)
C31 0.0156(13) 0.0188(15) 0.0119(16) 0.0000(12) -0.0002(12) 0.0008(11)
C32 0.0142(13) 0.0142(14) 0.0117(16) 0.0012(12) 0.0037(11) 0.0005(10)
C33 0.0181(14) 0.0133(14) 0.0129(16) 0.0017(12) 0.0029(12) 0.0030(11)
C34 0.0167(14) 0.0193(15) 0.0202(18) 0.0029(13) 0.0045(13) 0.0048(11)
C35 0.0215(15) 0.0156(15) 0.0159(17) 0.0037(13) 0.0028(13) 0.0000(12)
C36 0.0327(18) 0.0180(15) 0.023(2) -0.0029(14) 0.0013(15) 0.0061(13)
C37 0.013(2) 0.022(2) 0.021(2) -0.0063(18) 0.0029(16) -0.0039(16)
C38 0.018(3) 0.049(6) 0.039(3) 0.001(4) 0.005(2) -0.016(4)
C39 0.020(3) 0.070(6) 0.056(5) -0.046(5) 0.011(3) -0.021(3)
C40 0.017(3) 0.047(4) 0.047(5) 0.000(3) -0.004(3) -0.004(2)
C41 0.0156(13) 0.0163(14) 0.0094(16) 0.0024(12) 0.0014(11) 0.0024(11)
C42 0.0156(13) 0.0169(15) 0.0157(17) 0.0026(13) 0.0068(12) -0.0030(11)
C43 0.0211(15) 0.0207(16) 0.0138(17) 0.0007(13) 0.0044(13) 0.0014(12)
C44 0.0205(14) 0.0174(15) 0.0172(17) 0.0057(14) 0.0041(12) 0.0055(12)
C39A 0.009(4) 0.017(4) 0.031(6) -0.005(4) -0.001(4) -0.003(3)
C40A 0.038(6) 0.027(5) 0.048(6) 0.009(5) -0.030(5) -0.022(4)
C38A 0.018(3) 0.049(6) 0.039(3) 0.001(4) 0.005(2) -0.016(4)
Cl3 0.0742(8) 0.0488(6) 0.0456(7) -0.0077(5) 0.0224(6) -0.0236(6)
Cl4 0.0633(8) 0.0777(9) 0.0354(7) -0.0034(6) -0.0030(6) -0.0087(6)
C45 0.0283(18) 0.0279(19) 0.034(2) -0.0047(17) 0.0048(16) -0.0051(14)
Cl5 0.0408(6) 0.0885(9) 0.0391(7) -0.0169(6) 0.0034(5) 0.0216(6)
Cl6 0.0320(5) 0.0937(9) 0.0279(6) -0.0002(6) 0.0069(4) -0.0024(5)
C46 0.028(2) 0.107(4) 0.029(2) 0.016(3) 0.0056(18) -0.008(2)
C37A 0.013(2) 0.022(2) 0.021(2) -0.0063(18) 0.0029(16) -0.0039(16)

loop_
_atom_type_symbol
_atom_type_description
_atom_type_scat_dispersion_real
_atom_type_scat_dispersion_imag
_atom_type_scat_source
C C 0.0033 0.0016 'International Tables Vol C Tables 4.2.6.8 and 6.1.1.4'
H H 0.0000 0.0000 'International Tables Vol C Tables 4.2.6.8 and 6.1.1.4'
Cl Cl 0.1484 0.1585 'International Tables Vol C Tables 4.2.6.8 and 6.1.1.4'
P P 0.1023 0.0942 'International Tables Vol C Tables 4.2.6.8 and 6.1.1.4'
Pd Pd -0.9988 1.0072 'International Tables Vol C Tables 4.2.6.8 and 6.1.1.4'

loop_
_geom_angle_atom_site_label_1
_geom_angle_atom_site_label_2
_geom_angle_atom_site_label_3
_geom_angle
Cl2 Pd1 Cl1 90.95(3)
P1 Pd1 Cl1 92.34(3)
P1 Pd1 Cl2 171.33(3)
P1 Pd1 P2 81.61(3)
P2 Pd1 Cl1 168.08(3)
P2 Pd1 Cl2 96.51(3)
C1 P1 Pd1 116.20(10)
C1 P1 C9 109.41(13)
C9 P1 Pd1 134.08(9)
C2 P2 Pd1 101.26(9)
C2 P2 C6 98.99(12)
C2 P2 C27 112.37(13)
C6 P2 Pd1 108.82(9)
C27 P2 Pd1 132.65(9)
C27 P2 C6 98.05(12)
C6 C1 P1 116.08(19)
C7 C1 P1 125.1(2)
C7 C1 C6 118.6(2)
C3 C2 P2 120.3(2)
C3 C2 C8 118.4(3)
C8 C2 P2 120.1(2)
C2 C3 H3 114.8
C2 C3 C4 130.4(3)
C4 C3 H3 114.8
C3 C4 H4A 108.3
C3 C4 H4B 108.3
C3 C4 C5 115.9(2)
H4A C4 H4B 107.4
C5 C4 H4A 108.3
C5 C4 H4B 108.3
C4 C5 H5A 109.0
C4 C5 H5B 109.0
C4 C5 C6 112.8(2)
H5A C5 H5B 107.8
C6 C5 H5A 109.0
C6 C5 H5B 109.0
P2 C6 H6 106.9
C1 C6 P2 110.52(17)
C1 C6 C5 115.4(2)
C1 C6 H6 106.9
C5 C6 P2 109.87(18)
C5 C6 H6 106.9
C1 C7 H7A 109.5
C1 C7 H7B 109.5
C1 C7 H7C 109.5
H7A C7 H7B 109.5
H7A C7 H7C 109.5
H7B C7 H7C 109.5
C2 C8 H8A 109.5
C2 C8 H8B 109.5
C2 C8 H8C 109.5
H8A C8 H8B 109.5
H8A C8 H8C 109.5
H8B C8 H8C 109.5
C10 C9 P1 119.3(2)
C10 C9 C14 120.9(3)
C14 C9 P1 119.0(2)
C9 C10 C15 127.1(3)
C11 C10 C9 117.3(3)
C11 C10 C15 115.6(3)
C10 C11 H11 118.1
C12 C11 C10 123.7(3)
C12 C11 H11 118.1
C11 C12 C13 117.4(3)
C11 C12 C19 122.8(3)
C13 C12 C19 119.7(3)
C12 C13 H13 118.3
C12 C13 C14 123.3(3)
C14 C13 H13 118.3
C9 C14 C23 127.3(3)
C13 C14 C9 117.2(3)
C13 C14 C23 115.5(3)
C16 C15 C10 112.9(2)
C16 C15 C18 105.5(2)
C17 C15 C10 110.7(2)
C17 C15 C16 109.6(3)
C17 C15 C18 106.9(2)
C18 C15 C10 111.0(2)
C15 C16 H16A 109.5
C15 C16 H16B 109.5
C15 C16 H16C 109.5
H16A C16 H16B 109.5
H16A C16 H16C 109.5
H16B C16 H16C 109.5
C15 C17 H17A 109.5
C15 C17 H17B 109.5
C15 C17 H17C 109.5
H17A C17 H17B 109.5
H17A C17 H17C 109.5
H17B C17 H17C 109.5
C15 C18 H18A 109.5
C15 C18 H18B 109.5
C15 C18 H18C 109.5
H18A C18 H18B 109.5
H18A C18 H18C 109.5
H18B C18 H18C 109.5
C12 C19 C20 112.1(3)
C12 C19 C21 108.1(3)
C12 C19 C22 109.8(3)
C20 C19 C21 108.8(3)
C20 C19 C22 108.6(3)
C22 C19 C21 109.4(3)
C19 C20 H20A 109.5
C19 C20 H20B 109.5
C19 C20 H20C 109.5
H20A C20 H20B 109.5
H20A C20 H20C 109.5
H20B C20 H20C 109.5
C19 C21 H21A 109.5
C19 C21 H21B 109.5
C19 C21 H21C 109.5
H21A C21 H21B 109.5
H21A C21 H21C 109.5
H21B C21 H21C 109.5
C19 C22 H22A 109.5
C19 C22 H22B 109.5
C19 C22 H22C 109.5
H22A C22 H22B 109.5
H22A C22 H22C 109.5
H22B C22 H22C 109.5
C24 C23 C14 111.5(2)
C24 C23 C26 107.6(3)
C25 C23 C14 113.5(3)
C25 C23 C24 104.8(3)
C25 C23 C26 110.1(3)
C26 C23 C14 109.1(3)
C23 C24 H24A 109.5
C23 C24 H24B 109.5
C23 C24 H24C 109.5
H24A C24 H24B 109.5
H24A C24 H24C 109.5
H24B C24 H24C 109.5
C23 C25 H25A 109.5
C23 C25 H25B 109.5
C23 C25 H25C 109.5
H25A C25 H25B 109.5
H25A C25 H25C 109.5
H25B C25 H25C 109.5
C23 C26 H26A 109.5
C23 C26 H26B 109.5
C23 C26 H26C 109.5
H26A C26 H26B 109.5
H26A C26 H26C 109.5
H26B C26 H26C 109.5
C28 C27 P2 120.7(2)
C28 C27 C32 117.4(2)
C32 C27 P2 117.9(2)
C27 C28 C33 126.2(2)
C29 C28 C27 117.6(3)
C29 C28 C33 115.9(2)
C28 C29 H29 118.2
C30 C29 C28 123.6(3)
C30 C29 H29 118.2
C29 C30 C31 115.9(3)
C29 C30 C37 121.8(3)
C29 C30 C37A 119.7(4)
C31 C30 C37 122.3(3)
C31 C30 C37A 123.0(5)
C30 C31 H31 118.4
C32 C31 C30 123.3(3)
C32 C31 H31 118.4
C27 C32 C41 126.0(2)
C31 C32 C27 117.8(3)
C31 C32 C41 115.6(3)
C34 C33 C28 111.6(2)
C34 C33 C35 112.1(3)
C34 C33 C36 104.9(2)
C35 C33 C28 111.9(2)
C35 C33 C36 106.8(2)
C36 C33 C28 109.2(2)
C33 C34 H34A 109.5
C33 C34 H34B 109.5
C33 C34 H34C 109.5
H34A C34 H34B 109.5
H34A C34 H34C 109.5
H34B C34 H34C 109.5
C33 C35 H35A 109.5
C33 C35 H35B 109.5
C33 C35 H35C 109.5
H35A C35 H35B 109.5
H35A C35 H35C 109.5
H35B C35 H35C 109.5
C33 C36 H36A 109.5
C33 C36 H36B 109.5
C33 C36 H36C 109.5
H36A C36 H36B 109.5
H36A C36 H36C 109.5
H36B C36 H36C 109.5
C38 C37 C30 112.3(6)
C39 C37 C30 105.4(6)
C39 C37 C38 111.8(7)
C39 C37 C40 108.8(6)
C40 C37 C30 112.3(6)
C40 C37 C38 106.3(6)
C37 C38 H38A 109.5
C37 C38 H38B 109.5
C37 C38 H38C 109.5
H38A C38 H38B 109.5
H38A C38 H38C 109.5
H38B C38 H38C 109.5
C37 C39 H39A 109.5
C37 C39 H39B 109.5
C37 C39 H39C 109.5
H39A C39 H39B 109.5
H39A C39 H39C 109.5
H39B C39 H39C 109.5
C37 C40 H40A 109.5
C37 C40 H40B 109.5
C37 C40 H40C 109.5
H40A C40 H40B 109.5
H40A C40 H40C 109.5
H40B C40 H40C 109.5
C42 C41 C32 116.7(2)
C42 C41 C43 105.6(2)
C42 C41 C44 107.3(2)
C43 C41 C32 104.6(2)
C44 C41 C32 113.0(2)
C44 C41 C43 109.0(2)
C41 C42 H42A 109.5
C41 C42 H42B 109.5
C41 C42 H42C 109.5
H42A C42 H42B 109.5
H42A C42 H42C 109.5
H42B C42 H42C 109.5
C41 C43 H43A 109.5
C41 C43 H43B 109.5
C41 C43 H43C 109.5
H43A C43 H43B 109.5
H43A C43 H43C 109.5
H43B C43 H43C 109.5
C41 C44 H44A 109.5
C41 C44 H44B 109.5
C41 C44 H44C 109.5
H44A C44 H44B 109.5
H44A C44 H44C 109.5
H44B C44 H44C 109.5
H39D C39A H39E 109.5
H39D C39A H39F 109.5
H39E C39A H39F 109.5
C37A C39A H39D 109.5
C37A C39A H39E 109.5
C37A C39A H39F 109.5
H40D C40A H40E 109.5
H40D C40A H40F 109.5
H40E C40A H40F 109.5
C37A C40A H40D 109.5
C37A C40A H40E 109.5
C37A C40A H40F 109.5
H38D C38A H38E 109.5
H38D C38A H38F 109.5
H38E C38A H38F 109.5
C37A C38A H38D 109.5
C37A C38A H38E 109.5
C37A C38A H38F 109.5
Cl3 C45 H45A 109.1
Cl3 C45 H45B 109.1
Cl4 C45 Cl3 112.33(19)
Cl4 C45 H45A 109.1
Cl4 C45 H45B 109.1
H45A C45 H45B 107.9
Cl5 C46 H46A 109.4
Cl5 C46 H46B 109.4
Cl6 C46 Cl5 111.2(2)
Cl6 C46 H46A 109.4
Cl6 C46 H46B 109.4
H46A C46 H46B 108.0
C30 C37A C38A 103.8(9)
C39A C37A C30 114.7(9)
C39A C37A C38A 106.9(11)
C40A C37A C30 112.6(9)
C40A C37A C39A 109.6(9)
C40A C37A C38A 108.8(11)

loop_
_geom_bond_atom_site_label_1
_geom_bond_atom_site_label_2
_geom_bond_distance
Pd1 Cl1 2.3637(7)
Pd1 Cl2 2.3340(7)
Pd1 P1 2.2360(7)
Pd1 P2 2.2816(7)
P1 C1 1.671(3)
P1 C9 1.827(3)
P2 C2 1.834(3)
P2 C6 1.870(3)
P2 C27 1.868(3)
C1 C6 1.507(4)
C1 C7 1.502(4)
C2 C3 1.335(4)
C2 C8 1.517(4)
C3 H3 0.9500
C3 C4 1.499(4)
C4 H4A 0.9900
C4 H4B 0.9900
C4 C5 1.516(4)
C5 H5A 0.9900
C5 H5B 0.9900
C5 C6 1.542(4)
C6 H6 1.0000
C7 H7A 0.9800
C7 H7B 0.9800
C7 H7C 0.9800
C8 H8A 0.9800
C8 H8B 0.9800
C8 H8C 0.9800
C9 C10 1.418(4)
C9 C14 1.428(4)
C10 C11 1.398(4)
C10 C15 1.560(4)
C11 H11 0.9500
C11 C12 1.380(4)
C12 C13 1.390(4)
C12 C19 1.531(4)
C13 H13 0.9500
C13 C14 1.398(4)
C14 C23 1.551(4)
C15 C16 1.542(4)
C15 C17 1.540(4)
C15 C18 1.545(4)
C16 H16A 0.9800
C16 H16B 0.9800
C16 H16C 0.9800
C17 H17A 0.9800
C17 H17B 0.9800
C17 H17C 0.9800
C18 H18A 0.9800
C18 H18B 0.9800
C18 H18C 0.9800
C19 C20 1.533(4)
C19 C21 1.540(5)
C19 C22 1.534(5)
C20 H20A 0.9800
C20 H20B 0.9800
C20 H20C 0.9800
C21 H21A 0.9800
C21 H21B 0.9800
C21 H21C 0.9800
C22 H22A 0.9800
C22 H22B 0.9800
C22 H22C 0.9800
C23 C24 1.528(5)
C23 C25 1.508(5)
C23 C26 1.529(5)
C24 H24A 0.9800
C24 H24B 0.9800
C24 H24C 0.9800
C25 H25A 0.9800
C25 H25B 0.9800
C25 H25C 0.9800
C26 H26A 0.9800
C26 H26B 0.9800
C26 H26C 0.9800
C27 C28 1.429(4)
C27 C32 1.437(4)
C28 C29 1.398(4)
C28 C33 1.543(4)
C29 H29 0.9500
C29 C30 1.383(4)
C30 C31 1.398(4)
C30 C37 1.543(11)
C30 C37A 1.534(17)
C31 H31 0.9500
C31 C32 1.393(4)
C32 C41 1.551(4)
C33 C34 1.530(4)
C33 C35 1.540(4)
C33 C36 1.543(4)
C34 H34A 0.9800
C34 H34B 0.9800
C34 H34C 0.9800
C35 H35A 0.9800
C35 H35B 0.9800
C35 H35C 0.9800
C36 H36A 0.9800
C36 H36B 0.9800
C36 H36C 0.9800
C37 C38 1.542(6)
C37 C39 1.531(6)
C37 C40 1.536(6)
C38 H38A 0.9800
C38 H38B 0.9800
C38 H38C 0.9800
C39 H39A 0.9800
C39 H39B 0.9800
C39 H39C 0.9800
C40 H40A 0.9800
C40 H40B 0.9800
C40 H40C 0.9800
C41 C42 1.533(4)
C41 C43 1.544(4)
C41 C44 1.542(4)
C42 H42A 0.9800
C42 H42B 0.9800
C42 H42C 0.9800
C43 H43A 0.9800
C43 H43B 0.9800
C43 H43C 0.9800
C44 H44A 0.9800
C44 H44B 0.9800
C44 H44C 0.9800
C39A H39D 0.9800
C39A H39E 0.9800
C39A H39F 0.9800
C39A C37A 1.534(7)
C40A H40D 0.9800
C40A H40E 0.9800
C40A H40F 0.9800
C40A C37A 1.530(7)
C38A H38D 0.9800
C38A H38E 0.9800
C38A H38F 0.9800
C38A C37A 1.534(7)
Cl3 C45 1.752(4)
Cl4 C45 1.750(4)
C45 H45A 0.9900
C45 H45B 0.9900
Cl5 C46 1.769(5)
Cl6 C46 1.751(4)
C46 H46A 0.9900
C46 H46B 0.9900

loop_
_geom_torsion_atom_site_label_1
_geom_torsion_atom_site_label_2
_geom_torsion_atom_site_label_3
_geom_torsion_atom_site_label_4
_geom_torsion
Pd1 P1 C1 C6 0.2(2)
Pd1 P1 C1 C7 175.5(2)
Pd1 P1 C9 C10 -90.5(2)
Pd1 P1 C9 C14 99.8(2)
Pd1 P2 C2 C3 -128.9(2)
Pd1 P2 C2 C8 38.1(2)
Pd1 P2 C6 C1 27.9(2)
Pd1 P2 C6 C5 156.43(17)
Pd1 P2 C27 C28 -118.5(2)
Pd1 P2 C27 C32 84.7(2)
P1 C1 C6 P2 -18.2(3)
P1 C1 C6 C5 -143.6(2)
P1 C9 C10 C11 -164.4(2)
P1 C9 C10 C15 13.9(4)
P1 C9 C14 C13 164.7(2)
P1 C9 C14 C23 -13.3(4)
P2 C2 C3 C4 -7.6(4)
P2 C27 C28 C29 -135.1(2)
P2 C27 C28 C33 51.6(4)
P2 C27 C32 C31 137.9(2)
P2 C27 C32 C41 -51.9(4)
C1 P1 C9 C10 82.5(2)
C1 P1 C9 C14 -87.2(2)
C2 P2 C6 C1 -77.3(2)
C2 P2 C6 C5 51.2(2)
C2 P2 C27 C28 13.3(3)
C2 P2 C27 C32 -143.5(2)
C2 C3 C4 C5 0.5(4)
C3 C4 C5 C6 38.8(3)
C4 C5 C6 P2 -65.7(3)
C4 C5 C6 C1 60.1(3)
C6 P2 C2 C3 -17.5(3)
C6 P2 C2 C8 149.5(2)
C6 P2 C27 C28 116.5(2)
C6 P2 C27 C32 -40.3(2)
C7 C1 C6 P2 166.2(2)
C7 C1 C6 C5 40.8(4)
C8 C2 C3 C4 -174.8(3)
C9 P1 C1 C6 -174.2(2)
C9 P1 C1 C7 1.1(3)
C9 C10 C11 C12 -1.5(4)
C9 C10 C15 C16 44.1(4)
C9 C10 C15 C17 -79.1(3)
C9 C10 C15 C18 162.3(3)
C9 C14 C23 C24 -152.5(3)
C9 C14 C23 C25 -34.4(4)
C9 C14 C23 C26 88.8(4)
C10 C9 C14 C13 -4.8(4)
C10 C9 C14 C23 177.2(2)
C10 C11 C12 C13 -2.2(4)
C10 C11 C12 C19 -179.5(3)
C11 C10 C15 C16 -137.6(3)
C11 C10 C15 C17 99.2(3)
C11 C10 C15 C18 -19.3(3)
C11 C12 C13 C14 2.5(4)
C11 C12 C19 C20 -10.1(4)
C11 C12 C19 C21 109.8(3)
C11 C12 C19 C22 -130.9(3)
C12 C13 C14 C9 0.9(4)
C12 C13 C14 C23 179.2(3)
C13 C12 C19 C20 172.7(3)
C13 C12 C19 C21 -67.5(4)
C13 C12 C19 C22 51.8(4)
C13 C14 C23 C24 29.5(4)
C13 C14 C23 C25 147.6(3)
C13 C14 C23 C26 -89.2(4)
C14 C9 C10 C11 5.1(4)
C14 C9 C10 C15 -176.6(2)
C15 C10 C11 C12 180.0(3)
C19 C12 C13 C14 179.9(3)
C27 P2 C2 C3 85.1(3)
C27 P2 C2 C8 -107.9(2)
C27 P2 C6 C1 168.40(19)
C27 P2 C6 C5 -63.1(2)
C27 C28 C29 C30 -6.9(5)
C27 C28 C33 C34 12.1(4)
C27 C28 C33 C35 -114.4(3)
C27 C28 C33 C36 127.6(3)
C27 C32 C41 C42 12.8(4)
C27 C32 C41 C43 -103.5(3)
C27 C32 C41 C44 138.0(3)
C28 C27 C32 C31 -19.7(4)
C28 C27 C32 C41 150.5(3)
C28 C29 C30 C31 -10.0(5)
C28 C29 C30 C37 170.8(4)
C28 C29 C30 C37A -177.0(5)
C29 C28 C33 C34 -161.2(3)
C29 C28 C33 C35 72.3(3)
C29 C28 C33 C36 -45.7(4)
C29 C30 C31 C32 12.4(5)
C29 C30 C37 C38 -27.6(7)
C29 C30 C37 C39 94.4(6)
C29 C30 C37 C40 -147.3(5)
C29 C30 C37A C39A 46.8(10)
C29 C30 C37A C40A 173.0(7)
C29 C30 C37A C38A -69.5(8)
C30 C31 C32 C27 2.4(4)
C30 C31 C32 C41 -168.8(3)
C31 C30 C37 C38 153.3(5)
C31 C30 C37 C39 -84.8(6)
C31 C30 C37 C40 33.5(7)
C31 C30 C37A C39A -119.3(7)
C31 C30 C37A C40A 7.0(11)
C31 C30 C37A C38A 124.5(7)
C31 C32 C41 C42 -176.8(3)
C31 C32 C41 C43 66.9(3)
C31 C32 C41 C44 -51.6(3)
C32 C27 C28 C29 21.8(4)
C32 C27 C28 C33 -151.4(3)
C33 C28 C29 C30 167.0(3)
C37 C30 C31 C32 -168.4(4)
C37A C30 C31 C32 178.9(5)
